data_7042893
loop_
_publ_author_name
'Sondermann, Christina'
'Ringenberg, Mark R.'

_publ_section_title
;
 Tuning the overpotential of electrocatalytically active
 cyclopentadienylnickel complexes containing 1,4-diaza-1,3-butadienes
 (DAB) for proton reduction.
;
_journal_issue 16
_journal_name_full 'Dalton transactions (Cambridge, England : 2003)'
_journal_page_first 5143
_journal_page_last 5146
_journal_paper_doi 10.1039/c7dt00960g
_journal_volume 46
_journal_year 2017
_chemical_absolute_configuration unk
_chemical_formula_moiety 'C23 H25 N2 Ni O2, B F4'
_chemical_formula_sum 'C23 H25 B F4 N2 Ni O2'
_chemical_formula_weight 506.47
_space_group_crystal_system monoclinic
_space_group_IT_number 9
_space_group_name_Hall 'C -2yc'
_space_group_name_H-M_alt 'C 1 c 1'
_symmetry_Int_Tables_number 9
_symmetry_space_group_name_Hall 'C -2yc'
_symmetry_space_group_name_H-M 'C 1 c 1'
_atom_sites_solution_primary iterative
_audit_creation_date 2016-01-21
_audit_creation_method
;
Olex2 1.2
(compiled 2015.01.26 svn.r3151 for OlexSys, GUI svn.r4998)
;
_audit_update_record
;
2016-09-14 deposited with the CCDC.
2017-03-23 downloaded from the CCDC.
;
_cell_angle_alpha 90
_cell_angle_beta 104.863(4)
_cell_angle_gamma 90
_cell_formula_units_Z 4
_cell_length_a 9.1415(8)
_cell_length_b 21.906(2)
_cell_length_c 11.8206(10)
_cell_measurement_reflns_used 3969
_cell_measurement_temperature 100
_cell_measurement_theta_max 26.440
_cell_measurement_theta_min 2.1100
_cell_volume 2287.9(4)
_computing_molecular_graphics 'Olex2 (Dolomanov et al., 2009)'
_computing_publication_material 'Olex2 (Dolomanov et al., 2009)'
_computing_structure_refinement 'olex2.refine (Bourhis et al., 2015)'
_computing_structure_solution 'olex2.solve (Bourhis et al., 2015)'
_diffrn_ambient_temperature 100.0
_diffrn_measured_fraction_theta_full 0.9662
_diffrn_measured_fraction_theta_max 0.9662
_diffrn_measurement_device_type 'APEXII, Bruker-AXS'
_diffrn_radiation_type 'Mo K\a'
_diffrn_radiation_wavelength 0.71073
_diffrn_reflns_av_R_equivalents 0.0312
_diffrn_reflns_av_unetI/netI 0.0498
_diffrn_reflns_limit_h_max 11
_diffrn_reflns_limit_h_min -11
_diffrn_reflns_limit_k_max 27
_diffrn_reflns_limit_k_min -26
_diffrn_reflns_limit_l_max 14
_diffrn_reflns_limit_l_min -14
_diffrn_reflns_number 15856
_diffrn_reflns_theta_full 26.4425
_diffrn_reflns_theta_max 26.44
_diffrn_reflns_theta_min 1.86
_exptl_absorpt_coefficient_mu 0.903
_exptl_absorpt_correction_T_max 0.9962
_exptl_absorpt_correction_T_min 0.9005
_exptl_absorpt_correction_type numerical
_exptl_absorpt_process_details 'de Meulenaar 1965'
_exptl_crystal_colour 'dark red'
_exptl_crystal_colour_modifier dark
_exptl_crystal_colour_primary red
_exptl_crystal_density_diffrn 1.4702
_exptl_crystal_description prism
_exptl_crystal_F_000 1048.7802
_exptl_crystal_preparation n/a
_exptl_crystal_recrystallization_method 'by slow evaporation of a concentrated CH2Cl2 solution'
_exptl_crystal_size_max 0.322
_exptl_crystal_size_mid 0.198
_exptl_crystal_size_min 0.105
_refine_diff_density_max 0.5502
_refine_diff_density_min -0.4182
_refine_diff_density_rms 0.0805
_refine_ls_abs_structure_details 'Flack, H. D. (1983). Acta Cryst. A39, 876-881.'
_refine_ls_abs_structure_Flack 8.539(15)
_refine_ls_d_res_high 0.7980
_refine_ls_d_res_low 10.9528
_refine_ls_goodness_of_fit_ref 1.0362
_refine_ls_hydrogen_treatment mixed
_refine_ls_matrix_type full
_refine_ls_number_constraints 61
_refine_ls_number_parameters 334
_refine_ls_number_reflns 4550
_refine_ls_number_restraints 108
_refine_ls_restrained_S_all 1.0232
_refine_ls_R_factor_all 0.0673
_refine_ls_R_factor_gt 0.0552
_refine_ls_shift/su_max 0.0035
_refine_ls_shift/su_mean 0.0001
_refine_ls_structure_factor_coef Fsqd
_refine_ls_weighting_details 'w=1/[\s^2^(Fo^2^)+(0.0780P)^2^+9.5400P] where P=(Fo^2^+2Fc^2^)/3'
_refine_ls_weighting_scheme calc
_refine_ls_wR_factor_gt 0.1373
_refine_ls_wR_factor_ref 0.1453
_reflns_Friedel_coverage 0.941
_reflns_limit_h_max 11
_reflns_limit_h_min -11
_reflns_limit_k_max 27
_reflns_limit_k_min -27
_reflns_limit_l_max 14
_reflns_limit_l_min -14
_reflns_number_gt 3969
_reflns_number_total 4550
_reflns_threshold_expression I>=2u(I)
_cod_data_source_file c7dt00960g2.cif
_cod_data_source_block ac354
_cod_original_sg_symbol_Hall ' C -2yc'
_cod_database_code 7042893
_olex2_refinement_description
;
1. Fixed Uiso
 At 1.2 times of:
  All C(H) groups
 At 1.5 times of:
  All C(H,H,H) groups
2. Uiso/Uaniso restraints and constraints
Uanis(C10) \\sim Ueq, Uanis(C15) \\sim Ueq, Uanis(C14) \\sim Ueq, Uanis(C13)
\\sim Ueq, Uanis(C12) \\sim Ueq, Uanis(C11) \\sim Ueq: with sigma of 0.01 and
sigma for terminal atoms of 0.02
Uanis(C17b) \\sim Ueq, Uanis(C18b) \\sim Ueq, Uanis(C19b) \\sim Ueq,
Uanis(C20b) \\sim Ueq, Uanis(C21b) \\sim Ueq, Uanis(C22b) \\sim Ueq: with sigma
of 0.01 and sigma for terminal atoms of 0.02
Uanis(N2b) \\sim Ueq: with sigma of 0.01 and sigma for terminal atoms of 0.02
Uanis(N2a) \\sim Ueq: with sigma of 0.1 and sigma for terminal atoms of 0.2
Uanis(N2b) \\sim Ueq: with sigma of 0.01 and sigma for terminal atoms of 0.02
Uanis(O2b) \\sim Ueq, Uanis(C24) \\sim Ueq: with sigma of 0.01 and sigma for
terminal atoms of 0.02
: with sigma of 0.02 and sigma for terminal atoms of 0.04
: with sigma of 0.01 and sigma for terminal atoms of 0.02
: with sigma of 0.01 and sigma for terminal atoms of 0.02
Uanis(C24a) \\sim Ueq: with sigma of 0.01 and sigma for terminal atoms of 0.02
Uanis(N2a) = Uanis(N2b)
3. Others
 Sof(O2b)=Sof(N2b)=Sof(C17b)=Sof(C18b)=Sof(C19b)=Sof(H19b)=Sof(C20b)=Sof(H20b)=
 Sof(C21b)=Sof(H21b)=Sof(C22b)=Sof(C24)=Sof(H24a)=Sof(H24b)=Sof(H24c)=Sof(H18b)=
 1-FVAR(1)
 Sof(O2a)=Sof(N2a)=Sof(C17a)=Sof(C22a)=Sof(C21a)=Sof(H21a)=Sof(C20a)=Sof(H20a)=
 Sof(C19a)=Sof(H19a)=Sof(C18a)=Sof(H18a)=FVAR(1)
 Sof(C0ab)=1-FVAR(2)
 Sof(C24a)=Sof(H24d)=Sof(H24e)=Sof(H24f)=FVAR(2)
4.a Aromatic/amide H refined with riding coordinates:
 C1(H1), C2(H2), C3(H3), C4(H4), C5(H5), C14(H14), C13(H13), C12(H12),
 C11(H11), C21a(H21a), C20a(H20a), C19a(H19a), C18a(H18a), C19b(H19b),
 C20b(H20b), C21b(H21b), C18b(H18b)
4.b Fitted pentagon refined as free rotating group:
 C1(C2,C3,C4,C5)
4.c Fitted hexagon refined as free rotating group:
 C10(C15,C14,C13,C12,C11), C17a(C22a,C21a,C20a,C19a,C18a), C17b(C18b,C19b,C20b,
 C21b,C22b)
4.d Idealised Me refined as rotating group:
 C6(H6a,H6b,H6c), C9(H9a,H9b,H9c), C16(H16a,H16b,H16c), C24(H24c,H24b,H24a),
 C24a(H24d,H24e,H24f)
;
_olex2_exptl_crystal_mounting_method
'crystals were mounted using perfluoropolyalkylether from ABCR viscosity 1800 cts on to a cryoloop'
_olex2_submission_special_instructions 'No special instructions were received'

loop_
_space_group_symop_id
_space_group_symop_operation_xyz
1 x,y,z
2 x,-y,z+1/2
3 x+1/2,y+1/2,z
4 x+1/2,-y+1/2,z+1/2

loop_
_atom_site_label
_atom_site_type_symbol
_atom_site_fract_x
_atom_site_fract_y
_atom_site_fract_z
_atom_site_U_iso_or_equiv
_atom_site_adp_type
_atom_site_occupancy
_atom_site_refinement_flags_posn
_atom_site_refinement_flags_adp
_atom_site_disorder_group
Ni1 Ni -0.16076(8) -0.37755(2) -0.53770(7) 0.01996(16) Uani 1.000000 . . .
F1 F -0.4395(5) -0.6397(2) -0.6605(3) 0.0706(15) Uani 1.000000 . . .
F2 F -0.2732(5) -0.6314(2) -0.4826(4) 0.092(2) Uani 1.000000 . . .
F3 F -0.4010(5) -0.54916(17) -0.5701(3) 0.0559(11) Uani 1.000000 . . .
F4 F -0.5149(6) -0.6198(3) -0.4967(5) 0.108(3) Uani 1.000000 . . .
O1 O -0.5059(4) -0.29664(18) -0.4387(3) 0.0291(9) Uani 1.000000 . . .
N1 N -0.3664(5) -0.37964(18) -0.5429(4) 0.0173(9) Uani 1.000000 . . .
C1 C 0.0114(3) -0.38856(13) -0.6251(3) 0.0311(13) Uani 1.000000 . . .
H1 H 0.0511(3) -0.42656(13) -0.6422(3) 0.0373(15) Uiso 1.000000 R . .
C2 C 0.0664(4) -0.35334(16) -0.5221(2) 0.0319(14) Uani 1.000000 G . .
H2 H 0.1493(4) -0.36362(16) -0.4582(2) 0.0383(17) Uiso 1.000000 R . .
C3 C -0.0243(5) -0.30003(15) -0.5315(3) 0.0356(14) Uani 1.000000 G . .
H3 H -0.0127(5) -0.26840(15) -0.4749(3) 0.0427(17) Uiso 1.000000 R . .
C4 C -0.1354(4) -0.30232(15) -0.6402(4) 0.0374(15) Uani 1.000000 G . .
H4 H -0.2111(4) -0.27248(15) -0.6692(4) 0.0449(18) Uiso 1.000000 R . .
C5 C -0.1133(3) -0.35703(17) -0.6981(2) 0.0354(14) Uani 1.000000 G . .
H5 H -0.1717(3) -0.37023(17) -0.7726(2) 0.0425(17) Uiso 1.000000 R . .
C6 C -0.2907(6) -0.4947(2) -0.3049(5) 0.0266(11) Uani 1.000000 . . .
H6a H -0.342(4) -0.4743(6) -0.252(2) 0.0399(17) Uiso 1.000000 GR . .
H6b H -0.351(4) -0.5298(9) -0.3413(5) 0.0399(17) Uiso 1.000000 GR . .
H6c H -0.1905(6) -0.5087(14) -0.261(2) 0.0399(17) Uiso 1.000000 GR . .
C7 C -0.2738(6) -0.4512(2) -0.3974(4) 0.0212(10) Uani 1.000000 . . .
C8 C -0.4035(5) -0.4180(2) -0.4688(4) 0.0191(10) Uani 1.000000 . . .
C9 C -0.5584(6) -0.4292(2) -0.4561(4) 0.0242(11) Uani 1.000000 . . .
H9a H -0.5673(14) -0.4126(15) -0.3811(15) 0.0363(16) Uiso 1.000000 GR . .
H9b H -0.6322(6) -0.4091(15) -0.5203(19) 0.0363(16) Uiso 1.000000 GR . .
H9c H -0.5782(16) -0.4732(3) -0.459(3) 0.0363(16) Uiso 1.000000 GR . .
C10 C -0.4785(2) -0.33962(12) -0.6123(2) 0.0182(10) Uani 1.000000 . U .
C15 C -0.5464(3) -0.29559(14) -0.55806(18) 0.0235(11) Uani 1.000000 G U .
C14 C -0.6478(3) -0.25424(13) -0.6252(3) 0.0272(11) Uani 1.000000 G U .
H14 H -0.6942(3) -0.22415(13) -0.5881(3) 0.0326(14) Uiso 1.000000 R . .
C13 C -0.6812(3) -0.25692(13) -0.7466(3) 0.0315(13) Uani 1.000000 G U .
H13 H -0.7505(3) -0.22865(13) -0.7925(3) 0.0378(15) Uiso 1.000000 R . .
C12 C -0.6133(4) -0.30095(15) -0.80092(18) 0.0305(12) Uani 1.000000 G U .
H12 H -0.6361(4) -0.30278(15) -0.88391(18) 0.0366(15) Uiso 1.000000 R . .
C11 C -0.5119(3) -0.34230(13) -0.7338(2) 0.0231(11) Uani 1.000000 G U .
H11 H -0.4655(3) -0.37239(13) -0.7709(2) 0.0278(13) Uiso 1.000000 R . .
C16 C -0.5705(7) -0.2524(3) -0.3774(5) 0.0382(15) Uani 1.000000 . . .
H16a H -0.6811(7) -0.2542(15) -0.404(3) 0.057(2) Uiso 1.000000 GR . .
H16b H -0.539(4) -0.2609(13) -0.2932(6) 0.057(2) Uiso 1.000000 GR . .
H16c H -0.536(4) -0.2115(4) -0.392(3) 0.057(2) Uiso 1.000000 GR . .
B1 B -0.4047(9) -0.6113(3) -0.5540(6) 0.0365(16) Uani 1.000000 . . .
O2a O 0.0451(5) -0.3837(2) -0.2472(4) 0.0386(15) Uani 0.824(9) . . 1
N2a N -0.1478(6) -0.4396(3) -0.4256(5) 0.0189(15) Uani 0.824(9) . U 1
C17a C -0.0099(3) -0.46854(19) -0.3679(3) 0.0205(14) Uani 0.824(9) . . 1
C22a C 0.0917(4) -0.43857(16) -0.2771(3) 0.0259(15) Uani 0.824(9) G . 1
C21a C 0.2310(3) -0.46492(19) -0.2252(3) 0.0288(16) Uani 0.824(9) G . 1
H21a H 0.3004(3) -0.44444(19) -0.1631(3) 0.035(2) Uiso 0.824(9) R . 1
C20a C 0.2688(3) -0.52123(19) -0.2639(3) 0.0251(15) Uani 0.824(9) G . 1
H20a H 0.3641(3) -0.53924(19) -0.2284(3) 0.0301(18) Uiso 0.824(9) R . 1
C19a C 0.1673(4) -0.55120(17) -0.3546(4) 0.0299(16) Uani 0.824(9) G . 1
H19a H 0.1931(4) -0.58968(17) -0.3811(4) 0.036(2) Uiso 0.824(9) R . 1
C18a C 0.0279(4) -0.52485(19) -0.4066(3) 0.0264(15) Uani 0.824(9) G . 1
H18a H -0.0415(4) -0.54533(19) -0.4686(3) 0.0317(19) Uiso 0.824(9) R . 1
O2b O -0.0370(11) -0.5322(10) -0.4689(11) 0.030(6) Uani 0.176(9) . U 2
N2b N -0.1443(16) -0.425(2) -0.4118(15) 0.0189(15) Uani 0.176(9) . U 2
C17b C -0.0034(4) -0.4505(9) -0.3399(4) 0.027(10) Uani 0.176(9) . U 2
C18b C 0.0816(7) -0.4187(9) -0.2436(6) 0.031(9) Uani 0.176(9) G U 2
C19b C 0.2236(6) -0.4400(10) -0.1839(6) 0.032(8) Uani 0.176(9) G U 2
H19b H 0.2817(6) -0.4183(10) -0.1181(6) 0.038(10) Uiso 0.176(9) R . 2
C20b C 0.2806(8) -0.4932(10) -0.2205(8) 0.027(8) Uani 0.176(9) G U 2
H20b H 0.3777(8) -0.5078(10) -0.1798(8) 0.032(10) Uiso 0.176(9) R . 2
C21b C 0.1956(12) -0.5250(9) -0.3168(11) 0.028(8) Uani 0.176(9) G U 2
H21b H 0.2346(12) -0.5614(9) -0.3419(11) 0.033(9) Uiso 0.176(9) R . 2
C22b C 0.0536(9) -0.5037(9) -0.3765(8) 0.028(9) Uani 0.176(9) G U 2
C24 C 0.0118(18) -0.5867(17) -0.5088(17) 0.041(9) Uani 0.176(9) . U 2
H24a H 0.05(3) -0.579(3) -0.578(14) 0.061(14) Uiso 0.176(9) GR . 2
H24b H 0.09(2) -0.604(7) -0.447(9) 0.061(14) Uiso 0.176(9) GR . 2
H24c H -0.073(8) -0.616(5) -0.53(2) 0.061(14) Uiso 0.176(9) GR . 2
C24a C 0.1498(10) -0.3504(5) -0.1590(8) 0.060(4) Uani 0.79(3) . U 1
H18b H 0.0426(7) -0.3823(9) -0.2186(6) 0.038(11) Uiso 0.176(9) R . 2
H24d H 0.221(5) -0.329(3) -0.1941(14) 0.090(6) Uiso 0.79(3) GR . 1
H24e H 0.0949(12) -0.321(3) -0.123(5) 0.090(6) Uiso 0.79(3) GR . 1
H24f H 0.206(6) -0.3786(6) -0.099(4) 0.090(6) Uiso 0.79(3) GR . 1

loop_
_atom_site_aniso_label
_atom_site_aniso_U_11
_atom_site_aniso_U_22
_atom_site_aniso_U_33
_atom_site_aniso_U_12
_atom_site_aniso_U_13
_atom_site_aniso_U_23
Ni1 0.0189(3) 0.0189(3) 0.0239(3) 0.0018(3) 0.0087(2) 0.0050(3)
F1 0.107(4) 0.049(2) 0.038(2) 0.018(2) -0.014(2) -0.0178(19)
F2 0.093(4) 0.076(3) 0.072(3) 0.052(3) -0.039(3) -0.028(3)
F3 0.085(3) 0.034(2) 0.042(2) 0.006(2) 0.006(2) -0.0043(17)
F4 0.088(4) 0.177(7) 0.060(3) -0.038(4) 0.021(3) 0.042(4)
O1 0.032(2) 0.032(2) 0.0219(19) 0.0121(16) 0.0049(16) -0.0063(15)
N1 0.020(2) 0.020(2) 0.013(2) 0.0004(17) 0.0062(17) -0.0000(16)
C1 0.036(3) 0.022(3) 0.043(4) -0.001(2) 0.024(3) -0.001(2)
C2 0.021(3) 0.039(4) 0.040(4) -0.004(3) 0.015(3) 0.003(3)
C3 0.039(3) 0.026(3) 0.050(4) -0.007(2) 0.026(3) -0.010(2)
C4 0.029(3) 0.030(3) 0.060(4) 0.004(2) 0.024(3) 0.020(3)
C5 0.043(3) 0.041(3) 0.025(3) -0.018(3) 0.015(3) 0.004(2)
C6 0.028(3) 0.027(3) 0.025(3) 0.005(2) 0.008(2) 0.007(2)
C7 0.022(3) 0.020(2) 0.022(2) 0.0017(19) 0.006(2) 0.0008(19)
C8 0.022(3) 0.020(2) 0.016(2) 0.0019(19) 0.0050(19) -0.0013(18)
C9 0.026(3) 0.027(3) 0.022(3) 0.001(2) 0.009(2) 0.004(2)
C10 0.018(2) 0.017(2) 0.018(2) -0.0005(17) 0.0027(18) 0.0011(17)
C15 0.024(3) 0.022(2) 0.023(2) 0.0024(18) 0.0044(19) -0.0007(18)
C14 0.022(3) 0.026(3) 0.034(3) 0.0033(19) 0.008(2) 0.002(2)
C13 0.023(3) 0.031(3) 0.038(3) 0.002(2) 0.002(2) 0.009(2)
C12 0.029(3) 0.037(3) 0.024(3) -0.008(2) 0.002(2) 0.005(2)
C11 0.025(3) 0.026(2) 0.019(2) -0.0018(19) 0.0063(19) 0.0014(18)
C16 0.036(3) 0.046(4) 0.032(3) 0.015(3) 0.009(3) -0.012(3)
B1 0.044(4) 0.030(3) 0.031(4) 0.007(3) 0.001(3) 0.000(3)
O2a 0.029(3) 0.036(3) 0.044(3) 0.012(2) -0.003(2) -0.015(2)
N2a 0.021(2) 0.014(4) 0.022(2) 0.0025(17) 0.0059(16) 0.0033(18)
C17a 0.019(3) 0.024(3) 0.020(3) 0.008(2) 0.007(2) 0.005(3)
C22a 0.025(3) 0.025(3) 0.029(4) 0.003(3) 0.009(3) -0.001(3)
C21a 0.023(3) 0.031(4) 0.032(4) 0.006(3) 0.006(3) 0.003(3)
C20a 0.024(4) 0.032(4) 0.020(3) 0.008(3) 0.009(3) 0.009(3)
C19a 0.035(4) 0.023(4) 0.034(4) 0.010(3) 0.014(3) 0.005(3)
C18a 0.031(4) 0.019(3) 0.028(4) 0.005(3) 0.006(3) 0.001(3)
O2b 0.027(9) 0.027(8) 0.034(9) 0.002(4) 0.005(4) -0.002(4)
N2b 0.021(2) 0.014(4) 0.022(2) 0.0025(17) 0.0059(16) 0.0033(18)
C17b 0.026(12) 0.028(12) 0.026(12) 0.001(5) 0.004(5) 0.000(5)
C18b 0.028(12) 0.033(12) 0.031(12) 0.001(5) 0.002(5) -0.002(5)
C19b 0.031(11) 0.037(11) 0.027(11) -0.000(5) 0.004(5) 0.003(5)
C20b 0.025(11) 0.028(11) 0.027(11) 0.007(5) 0.005(5) 0.008(5)
C21b 0.031(11) 0.027(11) 0.028(11) 0.001(5) 0.014(5) 0.002(5)
C22b 0.030(11) 0.028(12) 0.025(11) -0.004(5) 0.007(5) 0.002(5)
C24 0.042(12) 0.043(12) 0.040(11) 0.002(5) 0.015(5) -0.005(5)
C24a 0.055(6) 0.046(5) 0.069(6) 0.008(3) -0.002(3) -0.025(3)

loop_
_atom_type_symbol
_atom_type_scat_dispersion_real
_atom_type_scat_dispersion_imag
_atom_type_scat_Cromer_Mann_a1
_atom_type_scat_Cromer_Mann_a2
_atom_type_scat_Cromer_Mann_a3
_atom_type_scat_Cromer_Mann_a4
_atom_type_scat_Cromer_Mann_b1
_atom_type_scat_Cromer_Mann_b2
_atom_type_scat_Cromer_Mann_b3
_atom_type_scat_Cromer_Mann_b4
_atom_type_scat_Cromer_Mann_c
_atom_type_scat_source
_atom_type_scat_dispersion_source
Ni 0.35663 1.12491 12.83760 7.29200 4.44380 2.38000 3.87850 0.25650 12.17630 66.34210 1.03410005569 'International Tables Volume C Table 6.1.1.4 (pp. 500-502)' 'Henke, Gullikson and Davis, At. Data and Nucl. Data Tables, 1993, 54, 2'
C 0.00347 0.00161 2.31000 1.02000 1.58860 0.86500 20.84390 10.20750 0.56870 51.65120 0.215599998832 'International Tables Volume C Table 6.1.1.4 (pp. 500-502)' 'Henke, Gullikson and Davis, At. Data and Nucl. Data Tables, 1993, 54, 2'
B 0.00141 0.00067 2.05450 1.33260 1.09790 0.70680 23.21850 1.02100 60.34980 0.14030 -0.193200007081 'International Tables Volume C Table 6.1.1.4 (pp. 500-502)' 'Henke, Gullikson and Davis, At. Data and Nucl. Data Tables, 1993, 54, 2'
F 0.01794 0.01033 3.53920 2.64120 1.51700 1.02430 10.28250 4.29440 0.26150 26.14760 0.277599990368 'International Tables Volume C Table 6.1.1.4 (pp. 500-502)' 'Henke, Gullikson and Davis, At. Data and Nucl. Data Tables, 1993, 54, 2'
H 0.00000 0.00000 0.49300 0.32291 0.14019 0.04081 10.51090 26.12570 3.14236 57.79970 0.0030380000826 'International Tables Volume C Table 6.1.1.4 (pp. 500-502)' 'Henke, Gullikson and Davis, At. Data and Nucl. Data Tables, 1993, 54, 2'
O 0.01158 0.00611 3.04850 2.28680 1.54630 0.86700 13.27710 5.70110 0.32390 32.90890 0.250800013542 'International Tables Volume C Table 6.1.1.4 (pp. 500-502)' 'Henke, Gullikson and Davis, At. Data and Nucl. Data Tables, 1993, 54, 2'
N 0.00653 0.00323 12.21260 3.13220 2.01250 1.16630 0.00570 9.89330 28.99750 0.58260 -11.5290002823 'International Tables Volume C Table 6.1.1.4 (pp. 500-502)' 'Henke, Gullikson and Davis, At. Data and Nucl. Data Tables, 1993, 54, 2'

loop_
_geom_angle_atom_site_label_1
_geom_angle_atom_site_label_2
_geom_angle_atom_site_label_3
_geom_angle
C1 Ni1 N1 148.70(15)
C2 Ni1 N1 166.44(16)
C2 Ni1 C1 39.40(5)
C3 Ni1 N1 127.32(16)
C3 Ni1 C1 66.26(8)
C3 Ni1 C2 39.50(6)
C4 Ni1 N1 105.11(16)
C4 Ni1 C1 66.32(7)
C4 Ni1 C2 66.35(8)
C4 Ni1 C3 39.61(6)
C5 Ni1 N1 114.56(15)
C5 Ni1 C1 39.46(5)
C5 Ni1 C2 66.24(7)
C5 Ni1 C3 66.39(8)
C5 Ni1 C4 39.59(6)
C16 O1 C15 118.5(4)
C8 N1 Ni1 115.0(3)
C10 N1 Ni1 124.7(3)
C10 N1 C8 120.1(4)
C2 C1 Ni1 70.2
C5 C1 Ni1 70.0
C5 C1 C2 108.0
C1 C2 Ni1 70.36(13)
C3 C2 Ni1 69.94(12)
C3 C2 C1 108.0
C2 C3 Ni1 70.56(11)
C4 C3 Ni1 70.06(14)
C4 C3 C2 108.0
C3 C4 Ni1 70.33(14)
C5 C4 Ni1 70.43(12)
C5 C4 C3 108.0
C1 C5 Ni1 70.54(12)
C4 C5 Ni1 69.98(12)
C4 C5 C1 108.0
C8 C7 C6 121.4(4)
C7 C8 N1 113.1(4)
C9 C8 N1 126.0(4)
C9 C8 C7 121.0(4)
C15 C10 N1 119.8
C11 C10 N1 120.0
C11 C10 C15 120.0
C10 C15 O1 115.5(2)
C14 C15 O1 124.5(2)
C14 C15 C10 120.0
C13 C14 C15 120.0
C12 C13 C14 120.0
C11 C12 C13 120.0
C12 C11 C10 120.0
F2 B1 F1 112.8(6)
F3 B1 F1 109.3(5)
F3 B1 F2 110.9(6)
F4 B1 F1 111.7(6)
F4 B1 F2 107.4(6)
F4 B1 F3 104.5(6)
C24a O2a C22a 116.7(5)
C7 N2a Ni1 114.9(4)
C22a C17a N2a 119.6
C18a C17a N2a 120.2
C18a C17a C22a 120.0
C17a C22a O2a 115.4(3)
C21a C22a O2a 124.6(3)
C21a C22a C17a 120.0
C20a C21a C22a 120.0
C19a C20a C21a 120.0
C18a C19a C20a 120.0
C19a C18a C17a 120.0
C24 O2b C22b 119.2(13)
C7 N2b Ni1 117.2(11)
C18b C17b N2b 120.6
C22b C17b N2b 119.0
C22b C17b C18b 120.0
C19b C18b C17b 120.0
C20b C19b C18b 120.0
C21b C20b C19b 120.000000000(18)
C22b C21b C20b 120.0
C17b C22b O2b 116.1(12)
C21b C22b O2b 123.9(12)
C21b C22b C17b 120.0

loop_
_geom_bond_atom_site_label_1
_geom_bond_atom_site_label_2
_geom_bond_distance
Ni1 N1 1.866(4)
Ni1 C1 2.107(3)
Ni1 C2 2.105(3)
Ni1 C3 2.097(4)
Ni1 C4 2.094(3)
Ni1 C5 2.100(3)
Ni1 N2a 1.881(6)
Ni1 N2b 1.79(3)
F1 B1 1.366(8)
F2 B1 1.353(8)
F3 B1 1.377(8)
F4 B1 1.363(9)
O1 C15 1.364(4)
O1 C16 1.427(6)
N1 C8 1.319(6)
N1 C10 1.435(4)
C1 C2 1.4200
C1 C5 1.4200
C2 C3 1.4200
C3 C4 1.4200
C4 C5 1.4200
C6 C7 1.488(7)
C7 C8 1.461(7)
C7 N2a 1.304(7)
C7 N2b 1.36(2)
C8 C9 1.482(7)
C10 C15 1.3900
C10 C11 1.3900
C15 C14 1.3900
C14 C13 1.3900
C13 C12 1.3900
C12 C11 1.3900
O2a C22a 1.353(6)
O2a C24a 1.423(10)
N2a C17a 1.419(6)
C17a C22a 1.3900
C17a C18a 1.3900
C22a C21a 1.3900
C21a C20a 1.3900
C20a C19a 1.3900
C19a C18a 1.3900
O2b C22b 1.343(18)
O2b C24 1.40(4)
N2b C17b 1.46(2)
C17b C18b 1.3900
C17b C22b 1.3900
C18b C19b 1.3900
C19b C20b 1.3900
C20b C21b 1.3900
C21b C22b 1.3900

loop_
_restr_U_iso_atom_site_label
_restr_U_iso_weight_param
C10 0.0100
C15 0.0100
C14 0.0100
C13 0.0100
C12 0.0100
C11 0.0100
N2a 0.1000
O2b 0.0100
N2b 0.0100
N2b 0.0100
C17b 0.0100
C18b 0.0100
C19b 0.0100
C20b 0.0100
C21b 0.0100
C22b 0.0100
C24 0.0100
C24a 0.0100
